data_8000347
loop_
_publ_author_name
'Sarkar, Sounak'
'Thomas, Sajesh P.'
'Potnuru, Lokeswara Rao'
'Edwards, Alison J.'
'Grosjean, Arnaud'
'Ramanathan, Krishna Venkatachala'
'Guru Row, T. N.'

_publ_section_title
;
 Experimental Insights into the Electronic Nature, Spectral Features, and
 Role of Entropy in Short
 CH<sub>3</sub>&#x00B7;&#x00B7;&#x00B7;CH<sub>3</sub> Hydrophobic
 Interactions.
;
_journal_issue 22
_journal_name_full 'The journal of physical chemistry letters'
_journal_page_first 7224
_journal_page_last 7229
_journal_paper_doi 10.1021/acs.jpclett.9b02734
_journal_volume 10
_journal_year 2019
_chemical_formula_sum 'C10 H14 N2 O4'
_chemical_formula_weight 226.23
_space_group_crystal_system triclinic
_space_group_IT_number 2
_space_group_name_Hall '-P 1'
_space_group_name_H-M_alt 'P -1'
_atom_sites_solution_hydrogens difmap
_audit_creation_method SHELXL-2018/3
_cell_angle_alpha 82.304(5)
_cell_angle_beta 81.080(6)
_cell_angle_gamma 86.244(6)
_cell_formula_units_Z 1
_cell_length_a 3.9491(3)
_cell_length_b 8.3309(5)
_cell_length_c 8.6409(4)
_cell_measurement_temperature 293(2)
_cell_measurement_theta_max 30.0
_cell_measurement_theta_min 2.0
_cell_volume 278.02(3)
_computing_structure_refinement 'SHELXL-2018/3 (Sheldrick, 2018)'
_diffrn_ambient_temperature 293(2)
_diffrn_measured_fraction_theta_full 0.800
_diffrn_measured_fraction_theta_max 0.789
_diffrn_measurement_device_type KOALA
_diffrn_measurement_method Laue
_diffrn_radiation_type neutrons
_diffrn_radiation_wavelength 0.850
_diffrn_reflns_av_R_equivalents 0.1089
_diffrn_reflns_av_unetI/netI 0.0613
_diffrn_reflns_Laue_measured_fraction_full 0.800
_diffrn_reflns_Laue_measured_fraction_max 0.789
_diffrn_reflns_limit_h_max 5
_diffrn_reflns_limit_h_min -5
_diffrn_reflns_limit_k_max 11
_diffrn_reflns_limit_k_min -11
_diffrn_reflns_limit_l_max 11
_diffrn_reflns_limit_l_min -11
_diffrn_reflns_number 1098
_diffrn_reflns_point_group_measured_fraction_full 0.800
_diffrn_reflns_point_group_measured_fraction_max 0.789
_diffrn_reflns_theta_full 30.664
_diffrn_reflns_theta_max 34.607
_diffrn_reflns_theta_min 6.137
_diffrn_source 'nuclear reactor'
_exptl_absorpt_coefficient_mu 0.162
_exptl_crystal_density_diffrn 1.351
_exptl_crystal_description block
_exptl_crystal_F_000 120
_exptl_crystal_size_max 1.800
_exptl_crystal_size_mid 0.800
_exptl_crystal_size_min 0.800
_refine_diff_density_max 0.686
_refine_diff_density_min -0.551
_refine_diff_density_rms 0.134
_refine_ls_extinction_method none
_refine_ls_goodness_of_fit_ref 1.196
_refine_ls_hydrogen_treatment refall
_refine_ls_matrix_type full
_refine_ls_number_parameters 174
_refine_ls_number_reflns 1097
_refine_ls_number_restraints 18
_refine_ls_restrained_S_all 1.189
_refine_ls_R_factor_all 0.1044
_refine_ls_R_factor_gt 0.0625
_refine_ls_shift/su_max 0.000
_refine_ls_shift/su_mean 0.000
_refine_ls_structure_factor_coef Fsqd
_refine_ls_weighting_details 'w=1/[\s^2^(Fo^2^)+(0.0714P)^2^+0.9804P] where P=(Fo^2^+2Fc^2^)/3'
_refine_ls_weighting_scheme calc
_refine_ls_wR_factor_gt 0.1432
_refine_ls_wR_factor_ref 0.1616
_reflns_Friedel_coverage 0.000
_reflns_number_gt 751
_reflns_number_total 1097
_reflns_threshold_expression 'I > 2\s(I)'
_cod_data_source_file jz9b02734_si_003.cif
_cod_data_source_block TMP-OA-neut-disorder
_cod_depositor_comments 'Adding full bibliography for 8000326--8000347.cif.'
_cod_database_code 8000347
_shelx_shelxl_version_number 2018/3
_shelx_space_group_comment
;
The symmetry employed for this shelxl refinement is uniquely defined
by the following loop, which should always be used as a source of
symmetry information in preference to the above space-group names.
They are only intended as comments.
;
_shelx_estimated_absorpt_t_min 0.759
_shelx_estimated_absorpt_t_max 0.881

loop_
_space_group_symop_operation_xyz
'x, y, z'
'-x, -y, -z'

loop_
_atom_site_label
_atom_site_type_symbol
_atom_site_fract_x
_atom_site_fract_y
_atom_site_fract_z
_atom_site_U_iso_or_equiv
_atom_site_adp_type
_atom_site_occupancy
_atom_site_site_symmetry_order
_atom_site_calc_flag
_atom_site_refinement_flags_adp
_atom_site_refinement_flags_occupancy
_atom_site_disorder_assembly
_atom_site_disorder_group
O2 O 0.4311(12) 0.8030(4) 0.0923(4) 0.0580(11) Uani 1 1 d . . . .
O1 O 0.6315(17) 1.0104(5) 0.1805(5) 0.0833(18) Uani 1 1 d . . . .
C1 C 0.5228(9) 0.9515(3) 0.0805(3) 0.0479(8) Uani 1 1 d . . . .
N1 N 0.4758(5) 0.60644(17) 0.36672(17) 0.0335(5) Uani 1 1 d . . . .
C4 C 0.6499(7) 0.4633(3) 0.3566(2) 0.0320(6) Uani 1 1 d . . . .
C2 C 0.3259(6) 0.6452(2) 0.5074(3) 0.0321(6) Uani 1 1 d . . . .
C5 C 0.8120(10) 0.4268(4) 0.1955(3) 0.0487(8) Uani 1 1 d . . . .
C3 C 0.1401(11) 0.8069(3) 0.5113(4) 0.0467(8) Uani 1 1 d . . . .
H5A H 0.733(6) 0.5183(18) 0.1068(12) 0.109(6) Uani 0.755(16) 1 d . P A 1
H5B H 0.721(4) 0.3147(17) 0.1664(14) 0.085(3) Uani 0.755(16) 1 d . P A 1
H5C H 1.085(4) 0.403(3) 0.1890(16) 0.105(5) Uani 0.755(16) 1 d . P A 1
H5D H 0.961(19) 0.527(6) 0.141(4) 0.109(6) Uani 0.245(16) 1 d . P A 2
H5E H 0.960(14) 0.336(10) 0.194(6) 0.105(5) Uani 0.245(16) 1 d . P A 2
H5F H 0.667(14) 0.404(7) 0.141(6) 0.085(3) Uani 0.245(16) 1 d . P A 2
H3A H 0.299(9) 0.898(2) 0.516(9) 0.111(15) Uani 0.54(6) 1 d U P B 3
H3C H -0.084(7) 0.803(3) 0.605(2) 0.073(8) Uani 0.54(6) 1 d U P B 3
H3B H 0.020(9) 0.837(4) 0.405(3) 0.072(7) Uani 0.54(6) 1 d U P B 3
H3D H 0.232(13) 0.869(4) 0.598(4) 0.086(12) Uani 0.46(6) 1 d U P B 4
H3E H 0.21(2) 0.883(4) 0.412(4) 0.110(18) Uani 0.46(6) 1 d U P B 4
H3F H -0.107(11) 0.804(4) 0.524(10) 0.119(16) Uani 0.46(6) 1 d U P B 4
H2 H 0.456(2) 0.7399(7) 0.1978(7) 0.0637(17) Uani 1 1 d . . . .

loop_
_atom_site_aniso_label
_atom_site_aniso_U_11
_atom_site_aniso_U_22
_atom_site_aniso_U_33
_atom_site_aniso_U_23
_atom_site_aniso_U_13
_atom_site_aniso_U_12
O2 0.110(3) 0.0288(14) 0.0388(17) 0.0056(13) -0.0259(18) -0.0129(16)
O1 0.168(5) 0.0454(19) 0.048(2) 0.0133(15) -0.054(3) -0.040(3)
C1 0.086(2) 0.0313(12) 0.0281(13) 0.0048(9) -0.0195(13) -0.0104(12)
N1 0.0554(11) 0.0215(7) 0.0210(7) 0.0040(5) -0.0042(6) -0.0009(6)
C4 0.0448(14) 0.0263(10) 0.0242(10) -0.0035(7) -0.0026(9) -0.0028(9)
C2 0.0473(15) 0.0208(9) 0.0272(10) -0.0018(7) -0.0040(9) 0.0002(9)
C5 0.065(2) 0.0507(17) 0.0276(12) -0.0117(12) 0.0055(13) 0.0015(15)
C3 0.061(2) 0.0270(13) 0.0518(19) -0.0091(12) -0.0098(16) 0.0115(14)
H5A 0.188(17) 0.090(8) 0.027(4) 0.006(4) 0.009(6) 0.059(10)
H5B 0.114(9) 0.069(7) 0.078(6) -0.049(6) 0.001(6) -0.004(6)
H5C 0.052(8) 0.193(19) 0.073(6) -0.058(9) 0.013(6) -0.006(8)
H5D 0.188(17) 0.090(8) 0.027(4) 0.006(4) 0.009(6) 0.059(10)
H5E 0.052(8) 0.193(19) 0.073(6) -0.058(9) 0.013(6) -0.006(8)
H5F 0.114(9) 0.069(7) 0.078(6) -0.049(6) 0.001(6) -0.004(6)
H3A 0.105(18) 0.026(8) 0.22(4) -0.01(2) -0.08(3) -0.003(8)
H3C 0.077(14) 0.071(9) 0.057(9) -0.007(7) 0.016(9) 0.040(10)
H3B 0.110(18) 0.054(12) 0.051(8) 0.003(8) -0.031(10) 0.022(10)
H3D 0.13(3) 0.051(16) 0.094(18) -0.033(12) -0.057(18) 0.031(16)
H3E 0.20(5) 0.031(13) 0.074(16) 0.018(11) 0.01(2) 0.043(19)
H3F 0.09(2) 0.091(17) 0.18(5) -0.01(3) -0.04(3) -0.001(14)
H2 0.103(5) 0.037(3) 0.052(3) 0.001(2) -0.019(3) -0.007(3)

loop_
_atom_type_symbol
_atom_type_description
_atom_type_scat_dispersion_real
_atom_type_scat_dispersion_imag
_atom_type_scat_source
C C 0.0056 0.0025 'Neutron Data Booklet, ILL Grenoble, France (2003) ISBN 0-9704143-7-4'
H H 0.0000 0.0000 'Neutron Data Booklet, ILL Grenoble, France (2003) ISBN 0-9704143-7-4'
N N 0.0100 0.0049 'Neutron Data Booklet, ILL Grenoble, France (2003) ISBN 0-9704143-7-4'
O O 0.0172 0.0091 'Neutron Data Booklet, ILL Grenoble, France (2003) ISBN 0-9704143-7-4'

loop_
_geom_angle_atom_site_label_1
_geom_angle_atom_site_label_2
_geom_angle_atom_site_label_3
_geom_angle
_geom_angle_site_symmetry_1
_geom_angle_site_symmetry_3
H2 O2 C1 112.7(4) . .
O1 C1 O2 125.4(3) . .
O1 C1 C1 122.2(3) . 2_675
O2 C1 C1 112.4(3) . 2_675
C2 N1 C4 119.96(16) . .
N1 C4 C2 120.11(19) . 2_666
N1 C4 C5 117.4(2) . .
C2 C4 C5 122.5(2) 2_666 .
N1 C2 C4 119.93(19) . 2_666
N1 C2 C3 117.5(2) . .
C4 C2 C3 122.6(2) 2_666 .
H5F C5 H5E 101(4) . .
H5F C5 H5D 113(4) . .
H5E C5 H5D 106(4) . .
H5A C5 H5C 115.6(15) . .
H5A C5 H5B 103.8(12) . .
H5C C5 H5B 103.3(12) . .
H5F C5 C4 112(3) . .
H5E C5 C4 115(3) . .
H5D C5 C4 108(2) . .
H5A C5 C4 110.1(6) . .
H5C C5 C4 111.8(8) . .
H5B C5 C4 111.7(7) . .
H3F C3 H3E 105(3) . .
H3F C3 H3D 114(4) . .
H3E C3 H3D 101(3) . .
H3A C3 H3B 108(2) . .
H3A C3 H3C 113(3) . .
H3B C3 H3C 101.7(18) . .
H3F C3 C2 115(2) . .
H3E C3 C2 112.4(15) . .
H3A C3 C2 112.8(17) . .
H3D C3 C2 108.5(18) . .
H3B C3 C2 109.5(13) . .
H3C C3 C2 111.8(11) . .

loop_
_geom_bond_atom_site_label_1
_geom_bond_atom_site_label_2
_geom_bond_distance
_geom_bond_site_symmetry_2
O2 H2 1.005(6) .
O2 C1 1.298(4) .
O1 C1 1.195(4) .
C1 C1 1.542(4) 2_675
N1 C2 1.338(3) .
N1 C4 1.343(3) .
C4 C2 1.394(3) 2_666
C4 C5 1.501(4) .
C2 C3 1.493(4) .
C5 H5F 0.84(6) .
C5 H5E 0.93(7) .
C5 H5D 1.07(6) .
C5 H5A 1.073(12) .
C5 H5C 1.079(15) .
C5 H5B 1.095(12) .
C3 H3F 0.97(4) .
C3 H3E 1.01(2) .
C3 H3A 1.03(2) .
C3 H3D 1.08(3) .
C3 H3B 1.092(18) .
C3 H3C 1.101(18) .
